data_7058231
loop_
_publ_author_name
'Cao, Yupeng'
'Lin, Xiangyang'
'Yang, Jun'
'Gong, Xuedong'
'Fan, Guijuan'
'Huang, Haifeng'

_publ_section_title
;
 Synthesis and performance study of methylene-bridged
 bis(nitramino-1,2,4-oxadiazole) and its energetic salts
;
_journal_issue 14
_journal_name_full 'New Journal of Chemistry'
_journal_page_first 5441
_journal_paper_doi 10.1039/C9NJ00421A
_journal_volume 43
_journal_year 2019
_chemical_formula_sum 'C5 H10 N10 O6'
_chemical_formula_weight 306.23
_chemical_name_systematic DNAMBO
_space_group_crystal_system monoclinic
_space_group_IT_number 15
_space_group_name_Hall '-C 2yc'
_space_group_name_H-M_alt 'C 1 2/c 1'
_symmetry_space_group_name_Hall '-C 2yc'
_symmetry_space_group_name_H-M 'C 1 2/c 1'
_atom_sites_solution_hydrogens difmap
_audit_creation_method SHELXL-2013
_audit_update_record
;
2018-11-07 deposited with the CCDC.    2019-03-05 downloaded from the CCDC.
;
_cell_angle_alpha 90
_cell_angle_beta 105.107(2)
_cell_angle_gamma 90
_cell_formula_units_Z 4
_cell_length_a 11.0337(7)
_cell_length_b 11.2495(6)
_cell_length_c 9.7684(6)
_cell_measurement_reflns_used 7836
_cell_measurement_temperature 296(2)
_cell_measurement_theta_max 54.932
_cell_measurement_theta_min 5.267
_cell_volume 1170.59(12)
_computing_cell_refinement 'Bruker SAINT'
_computing_data_collection 'Bruker APEX2'
_computing_data_reduction 'Bruker SAINT'
_computing_molecular_graphics 'Bruker SHELXTL'
_computing_publication_material 'Bruker SHELXTL'
_computing_structure_refinement 'SHELXL-2013 (Sheldrick, 2013)'
_computing_structure_solution 'SHELXS-97 (Sheldrick 2008)'
_diffrn_ambient_temperature 296(2)
_diffrn_measured_fraction_theta_full 0.985
_diffrn_measured_fraction_theta_max 0.986
_diffrn_measurement_device_type 'Bruker APEX-II CCD'
_diffrn_measurement_method '\f and \w scans'
_diffrn_radiation_type MoK\a
_diffrn_radiation_wavelength 0.71073
_diffrn_reflns_av_R_equivalents 0.0318
_diffrn_reflns_av_unetI/netI 0.0156
_diffrn_reflns_Laue_measured_fraction_full 0.985
_diffrn_reflns_Laue_measured_fraction_max 0.986
_diffrn_reflns_limit_h_max 13
_diffrn_reflns_limit_h_min -13
_diffrn_reflns_limit_k_max 13
_diffrn_reflns_limit_k_min -13
_diffrn_reflns_limit_l_max 12
_diffrn_reflns_limit_l_min -12
_diffrn_reflns_number 10651
_diffrn_reflns_point_group_measured_fraction_full 0.985
_diffrn_reflns_point_group_measured_fraction_max 0.986
_diffrn_reflns_theta_full 25.242
_diffrn_reflns_theta_max 25.980
_diffrn_reflns_theta_min 2.633
_exptl_absorpt_coefficient_mu 0.155
_exptl_absorpt_correction_T_max 0.7456
_exptl_absorpt_correction_T_min 0.6680
_exptl_absorpt_correction_type multi-scan
_exptl_absorpt_process_details sadabs
_exptl_crystal_colour colorless
_exptl_crystal_density_diffrn 1.738
_exptl_crystal_description prismatic
_exptl_crystal_F_000 632
_exptl_crystal_size_max 0.180
_exptl_crystal_size_mid 0.150
_exptl_crystal_size_min 0.120
_refine_diff_density_max 0.237
_refine_diff_density_min -0.177
_refine_diff_density_rms 0.033
_refine_ls_extinction_coef 0.027(7)
_refine_ls_extinction_expression Fc^*^=kFc[1+0.001xFc^2^\l^3^/sin(2\q)]^-1/4^
_refine_ls_extinction_method SHELXL
_refine_ls_goodness_of_fit_ref 1.082
_refine_ls_hydrogen_treatment refall
_refine_ls_matrix_type full
_refine_ls_number_parameters 117
_refine_ls_number_reflns 1134
_refine_ls_number_restraints 0
_refine_ls_restrained_S_all 1.082
_refine_ls_R_factor_all 0.0317
_refine_ls_R_factor_gt 0.0295
_refine_ls_shift/su_max 0.000
_refine_ls_shift/su_mean 0.000
_refine_ls_structure_factor_coef Fsqd
_refine_ls_weighting_details 'w=1/[\s^2^(Fo^2^)+(0.0389P)^2^+0.6628P] where P=(Fo^2^+2Fc^2^)/3'
_refine_ls_weighting_scheme calc
_refine_ls_wR_factor_gt 0.0778
_refine_ls_wR_factor_ref 0.0796
_reflns_Friedel_coverage 0.000
_reflns_number_gt 1061
_reflns_number_total 1134
_reflns_threshold_expression 'I > 2\s(I)'
_cod_data_source_file c9nj00421a2.cif
_cod_data_source_block mo_d8v18858_0m
_cod_depositor_comments 'Adding full bibliography for 7058231.cif.'
_cod_database_code 7058231
_shelx_space_group_comment
; 
The symmetry employed for this shelxl refinement is uniquely defined 
by the following loop, which should always be used as a source of 
symmetry information in preference to the above space-group names. 
They are only intended as comments. 
;
_shelx_estimated_absorpt_t_min 0.973
_shelx_estimated_absorpt_t_max 0.982
_shelxl_version_number 2013-4

loop_
_space_group_symop_operation_xyz
'x, y, z'
'-x, y, -z+1/2'
'x+1/2, y+1/2, z'
'-x+1/2, y+1/2, -z+1/2'
'-x, -y, -z'
'x, -y, z-1/2'
'-x+1/2, -y+1/2, -z'
'x+1/2, -y+1/2, z-1/2'

loop_
_atom_site_label
_atom_site_type_symbol
_atom_site_fract_x
_atom_site_fract_y
_atom_site_fract_z
_atom_site_U_iso_or_equiv
_atom_site_adp_type
_atom_site_occupancy
_atom_site_site_symmetry_order
_atom_site_calc_flag
_atom_site_refinement_flags_posn
_atom_site_refinement_flags_adp
_atom_site_refinement_flags_occupancy
N1 N 0.09908(10) 0.60566(9) 0.36991(11) 0.0347(3) Uani 1 1 d . . .
N2 N 0.16258(10) 0.43107(8) 0.47861(10) 0.0280(3) Uani 1 1 d . . .
N3 N 0.30659(10) 0.52648(9) 0.68604(11) 0.0321(3) Uani 1 1 d . . .
N4 N 0.35177(10) 0.42451(9) 0.75054(11) 0.0299(3) Uani 1 1 d . . .
N6 N 0.58420(12) 0.29466(10) 0.09105(13) 0.0357(3) Uani 1 1 d . . .
O1 O 0.19089(9) 0.62566(7) 0.50011(9) 0.0373(3) Uani 1 1 d . . .
O2 O 0.33032(9) 0.32553(8) 0.69550(10) 0.0405(3) Uani 1 1 d . . .
O3 O 0.42038(10) 0.43813(9) 0.87299(10) 0.0428(3) Uani 1 1 d . . .
C1 C 0.08748(10) 0.49063(10) 0.36578(12) 0.0249(3) Uani 1 1 d . . .
C2 C 0.22319(10) 0.51773(10) 0.55741(12) 0.0261(3) Uani 1 1 d . . .
C3 C 0.0000 0.42240(15) 0.2500 0.0289(4) Uani 1 2 d S T P
H3 H 0.0516(15) 0.3721(14) 0.2077(16) 0.041(4) Uiso 1 1 d . . .
H6A H 0.530(2) 0.3369(19) 0.021(2) 0.075(6) Uiso 1 1 d . . .
H6B H 0.6203(19) 0.345(2) 0.159(2) 0.070(6) Uiso 1 1 d . . .
H6C H 0.5324(19) 0.238(2) 0.127(2) 0.074(6) Uiso 1 1 d . . .
H6D H 0.631(2) 0.244(2) 0.068(2) 0.091(8) Uiso 1 1 d . . .

loop_
_atom_site_aniso_label
_atom_site_aniso_U_11
_atom_site_aniso_U_22
_atom_site_aniso_U_33
_atom_site_aniso_U_23
_atom_site_aniso_U_13
_atom_site_aniso_U_12
N1 0.0372(6) 0.0264(6) 0.0312(6) -0.0015(4) -0.0078(4) 0.0004(4)
N2 0.0313(5) 0.0233(5) 0.0248(5) 0.0003(4) -0.0009(4) -0.0012(4)
N3 0.0357(6) 0.0254(6) 0.0286(6) -0.0034(4) -0.0033(4) 0.0016(4)
N4 0.0282(5) 0.0298(6) 0.0279(5) -0.0031(4) 0.0003(4) 0.0018(4)
N6 0.0409(7) 0.0254(6) 0.0368(7) -0.0025(5) 0.0029(5) 0.0001(5)
O1 0.0432(5) 0.0224(5) 0.0352(5) -0.0025(3) -0.0095(4) 0.0001(4)
O2 0.0450(6) 0.0256(5) 0.0415(6) -0.0045(4) -0.0053(4) 0.0039(4)
O3 0.0466(6) 0.0420(6) 0.0286(5) -0.0025(4) -0.0105(4) 0.0058(4)
C1 0.0253(6) 0.0234(6) 0.0240(6) -0.0001(4) 0.0030(4) 0.0010(4)
C2 0.0271(6) 0.0227(6) 0.0267(6) -0.0015(4) 0.0038(5) 0.0013(4)
C3 0.0315(9) 0.0228(8) 0.0272(9) 0.000 -0.0016(7) 0.000

loop_
_atom_type_symbol
_atom_type_description
_atom_type_scat_dispersion_real
_atom_type_scat_dispersion_imag
_atom_type_scat_source
C C 0.0033 0.0016 'International Tables Vol C Tables 4.2.6.8 and 6.1.1.4'
H H 0.0000 0.0000 'International Tables Vol C Tables 4.2.6.8 and 6.1.1.4'
N N 0.0061 0.0033 'International Tables Vol C Tables 4.2.6.8 and 6.1.1.4'
O O 0.0106 0.0060 'International Tables Vol C Tables 4.2.6.8 and 6.1.1.4'

loop_
_geom_angle_atom_site_label_1
_geom_angle_atom_site_label_2
_geom_angle_atom_site_label_3
_geom_angle
_geom_angle_site_symmetry_1
_geom_angle_site_symmetry_3
C1 N1 O1 103.09(9) . .
C2 N2 C1 102.57(9) . .
N4 N3 C2 116.97(10) . .
O2 N4 O3 121.94(10) . .
O2 N4 N3 124.22(10) . .
O3 N4 N3 113.83(10) . .
H6A N6 H6B 107.7(19) . .
H6A N6 H6C 106.1(16) . .
H6B N6 H6C 109.9(16) . .
H6A N6 H6D 119(2) . .
H6B N6 H6D 117(2) . .
H6C N6 H6D 96(2) . .
C2 O1 N1 106.20(9) . .
N1 C1 N2 115.35(10) . .
N1 C1 C3 125.03(11) . .
N2 C1 C3 119.62(10) . .
N2 C2 O1 112.77(10) . .
N2 C2 N3 135.87(11) . .
O1 C2 N3 111.27(10) . .
C1 C3 C1 118.15(14) . 2
C1 C3 H3 106.7(9) . .
C1 C3 H3 108.2(9) 2 .

loop_
_geom_bond_atom_site_label_1
_geom_bond_atom_site_label_2
_geom_bond_distance
_geom_bond_site_symmetry_2
N1 C1 1.3000(15) .
N1 O1 1.4223(13) .
N2 C2 1.3122(15) .
N2 C1 1.3690(15) .
N3 N4 1.3407(14) .
N3 C2 1.3537(15) .
N4 O2 1.2323(13) .
N4 O3 1.2471(14) .
N6 H6A 0.92(2) .
N6 H6B 0.88(2) .
N6 H6C 0.99(2) .
N6 H6D 0.84(3) .
O1 C2 1.3455(14) .
C1 C3 1.4936(14) .
C3 C1 1.4936(14) 2
C3 H3 0.968(15) .

loop_
_geom_torsion_atom_site_label_1
_geom_torsion_atom_site_label_2
_geom_torsion_atom_site_label_3
_geom_torsion_atom_site_label_4
_geom_torsion
_geom_torsion_site_symmetry_4
C2 N3 N4 O2 6.27(18) .
C2 N3 N4 O3 -174.72(11) .
C1 N1 O1 C2 0.33(13) .
O1 N1 C1 N2 -0.63(14) .
O1 N1 C1 C3 179.09(9) .
C2 N2 C1 N1 0.66(14) .
C2 N2 C1 C3 -179.07(9) .
C1 N2 C2 O1 -0.40(13) .
C1 N2 C2 N3 175.83(14) .
N1 O1 C2 N2 0.06(14) .
N1 O1 C2 N3 -177.12(9) .
N4 N3 C2 N2 7.5(2) .
N4 N3 C2 O1 -176.21(10) .
N1 C1 C3 C1 -4.30(9) 2
N2 C1 C3 C1 175.41(11) 2
